data_4069749
loop_
_publ_author_name
'Arrowsmith, Merle'
'Heath, Alex'
'Hill, Michael S.'
'Hitchcock, Peter B.'
'Kociok-K\"ohn, Gabriele'

_publ_section_title
;
 Tris(imidazolin-2-ylidene-1-yl)borate Complexes of the Heavier Alkaline
 Earths: Synthesis and Structural Studies
;
_journal_issue 15
_journal_name_full Organometallics
_journal_page_first 4550
_journal_paper_doi 10.1021/om9003994
_journal_volume 28
_journal_year 2009
_chemical_formula_moiety 'C34 H64 B N9 Si2 Sr, 2(C7 H8)'
_chemical_formula_sum 'C48 H80 B N9 Si2 Sr'
_chemical_formula_weight 937.82
_chemical_name_systematic
;
 ?
;
_space_group_IT_number 61
_symmetry_cell_setting orthorhombic
_symmetry_space_group_name_Hall '-P 2bc 2ac'
_symmetry_space_group_name_H-M 'P c a b'
_atom_sites_solution_hydrogens geom
_atom_sites_solution_primary direct
_atom_sites_solution_secondary difmap
_audit_creation_method SHELXL-97
_cell_angle_alpha 90.00
_cell_angle_beta 90.00
_cell_angle_gamma 90.00
_cell_formula_units_Z 8
_cell_length_a 19.16240(10)
_cell_length_b 20.46130(10)
_cell_length_c 27.5283(2)
_cell_measurement_reflns_used 142198
_cell_measurement_temperature 150(2)
_cell_measurement_theta_max 27.485
_cell_measurement_theta_min 2.910
_cell_volume 10793.51(11)
_computing_cell_refinement 'HKL Scalepack (Otwinski & Minor, 1997)'
_computing_data_collection 'Collect (Nonius BV, 1997-2000)'
_computing_data_reduction
;
 DENZO-SCALEPACK Z. Otwinowski and W. Minor, " 
 Processing of X-ray Diffraction Data Collected in Oscillation Mode ", 
 Methods in Enzymology, Volume 276: Macromolecular Crystallography, 
 part A, p.307-326, 1997,C.W. Carter, Jr. & R. M. Sweet, Eds., Academic Press.
;
_computing_molecular_graphics 'ORTEP3 for Windows - Farrugia, L. J. J. Appl. Crystallogr. 1997, 30, 565'
_computing_publication_material
;
 'WinGX publication routines, Farrugia, 
 L. J., J. Appl. Crystallogr., 1999, 32, 837-838
;
_computing_structure_refinement
;
 SHELXL97 -Program for Crystal Structure Analysis (Release 97-2). 
 Sheldrick, G.M., Instit\"ut f\"ur Anorganische Chemie der Universit\"at, 
 Tammanstrasse 4, D-3400 G\"ottingen, Germany, 1998 
;
_computing_structure_solution
; 
 SIR97- Altomare A., Burla M.C., Camalli M., Cascarano G.L., Giacovazzo C. , 
 Guagliardi A., Moliterni A.G.G., Polidori G.,Spagna R. 
 (1999) J. Appl. Cryst. 32, 115-119
;
_diffrn_ambient_temperature 150(2)
_diffrn_measured_fraction_theta_full 0.997
_diffrn_measured_fraction_theta_max 0.997
_diffrn_measurement_device_type 'Nonius Kappa CCD'
_diffrn_measurement_method '487 1.2 degree images with \f and \w scans'
_diffrn_radiation_monochromator graphite
_diffrn_radiation_source 'fine-focus sealed tube'
_diffrn_radiation_type MoK\a
_diffrn_radiation_wavelength 0.71073
_diffrn_reflns_av_R_equivalents 0.1222
_diffrn_reflns_av_sigmaI/netI 0.0502
_diffrn_reflns_limit_h_max 24
_diffrn_reflns_limit_h_min -24
_diffrn_reflns_limit_k_max 26
_diffrn_reflns_limit_k_min -26
_diffrn_reflns_limit_l_max 35
_diffrn_reflns_limit_l_min -35
_diffrn_reflns_number 176037
_diffrn_reflns_theta_full 27.49
_diffrn_reflns_theta_max 27.49
_diffrn_reflns_theta_min 3.12
_diffrn_standards_decay_% 0
_diffrn_standards_number 0
_exptl_absorpt_coefficient_mu 1.082
_exptl_absorpt_correction_T_max 0.8995
_exptl_absorpt_correction_T_min 0.8126
_exptl_absorpt_correction_type multi-scan
_exptl_absorpt_process_details
;
multi-scan from symmetry-related measurements 
 Sortav (Blessing 1995)
;
_exptl_crystal_colour colourless
_exptl_crystal_density_diffrn 1.154
_exptl_crystal_density_method 'not measured'
_exptl_crystal_description block
_exptl_crystal_F_000 4016
_exptl_crystal_size_max 0.20
_exptl_crystal_size_mid 0.20
_exptl_crystal_size_min 0.10
_refine_diff_density_max 0.497
_refine_diff_density_min -0.295
_refine_diff_density_rms 0.063
_refine_ls_extinction_method none
_refine_ls_goodness_of_fit_ref 1.051
_refine_ls_hydrogen_treatment constr
_refine_ls_matrix_type full
_refine_ls_number_parameters 570
_refine_ls_number_reflns 12336
_refine_ls_number_restraints 0
_refine_ls_restrained_S_all 1.051
_refine_ls_R_factor_all 0.0848
_refine_ls_R_factor_gt 0.0467
_refine_ls_shift/su_max 0.001
_refine_ls_shift/su_mean 0.000
_refine_ls_structure_factor_coef Fsqd
_refine_ls_weighting_details 'calc w=1/[\s^2^(Fo^2^)+(0.0286P)^2^+13.6918P] where P=(Fo^2^+2Fc^2^)/3'
_refine_ls_weighting_scheme calc
_refine_ls_wR_factor_gt 0.0909
_refine_ls_wR_factor_ref 0.1052
_reflns_number_gt 8592
_reflns_number_total 12336
_reflns_threshold_expression >2sigma(I)
_cod_data_source_file om9003994_si_002.cif
_cod_data_source_block k08msh58
_cod_original_cell_volume 10793.50(11)
_cod_database_code 4069749

loop_
_symmetry_equiv_pos_as_xyz
'x, y, z'
'-x, -y+1/2, z+1/2'
'x+1/2, -y, -z+1/2'
'-x+1/2, y+1/2, -z'
'-x, -y, -z'
'x, y-1/2, -z-1/2'
'-x-1/2, y, z-1/2'
'x-1/2, -y-1/2, z'

loop_
_atom_site_label
_atom_site_type_symbol
_atom_site_fract_x
_atom_site_fract_y
_atom_site_fract_z
_atom_site_U_iso_or_equiv
_atom_site_adp_type
_atom_site_occupancy
_atom_site_symmetry_multiplicity
_atom_site_calc_flag
_atom_site_refinement_flags
Sr Sr 0.986896(12) 0.132821(11) 0.289028(8) 0.02177(7) Uani 1 1 d .
Si1 Si 0.94827(4) 0.01910(4) 0.38791(3) 0.03179(18) Uani 1 1 d .
Si2 Si 1.07190(4) 0.10483(4) 0.40517(3) 0.02979(17) Uani 1 1 d .
B1 B 0.97122(15) 0.27871(14) 0.21485(11) 0.0242(6) Uani 1 1 d .
H1 H 0.9671 0.3195 0.1950 0.029 Uiso 1 1 calc R
N1 N 1.14854(11) 0.20899(11) 0.21918(8) 0.0278(5) Uani 1 1 d .
N2 N 1.04890(11) 0.25699(10) 0.21214(8) 0.0240(4) Uani 1 1 d .
N3 N 0.86294(11) 0.14140(10) 0.17160(8) 0.0264(5) Uani 1 1 d .
N4 N 0.92278(11) 0.22705(10) 0.19086(7) 0.0237(5) Uani 1 1 d .
N5 N 0.90587(11) 0.29574(10) 0.34011(8) 0.0261(5) Uani 1 1 d .
N6 N 0.94729(11) 0.29649(10) 0.26724(8) 0.0239(5) Uani 1 1 d .
N7 N 1.00398(12) 0.07919(10) 0.37164(8) 0.0280(5) Uani 1 1 d .
N8 N 1.03527(13) 0.02515(11) 0.24616(9) 0.0354(6) Uani 1 1 d .
N9 N 1.08748(12) -0.04666(11) 0.19784(8) 0.0304(5) Uani 1 1 d .
C1 C 1.08190(13) 0.20822(13) 0.23748(9) 0.0260(6) Uani 1 1 d .
C2 C 1.15615(15) 0.25664(13) 0.18407(10) 0.0327(6) Uani 1 1 d .
H2 H 1.1974 0.2667 0.1664 0.039 Uiso 1 1 calc R
C3 C 1.09385(14) 0.28593(13) 0.17975(10) 0.0304(6) Uani 1 1 d .
H3 H 1.0828 0.3206 0.1581 0.037 Uiso 1 1 calc R
C4 C 0.90833(13) 0.16475(12) 0.20611(9) 0.0248(5) Uani 1 1 d .
C5 C 0.85055(14) 0.18788(13) 0.13567(10) 0.0304(6) Uani 1 1 d .
H5 H 0.8215 0.1830 0.1079 0.037 Uiso 1 1 calc R
C6 C 0.88760(14) 0.24074(13) 0.14788(9) 0.0287(6) Uani 1 1 d .
H6 H 0.8895 0.2806 0.1303 0.034 Uiso 1 1 calc R
C7 C 0.93190(13) 0.25504(12) 0.30507(9) 0.0248(5) Uani 1 1 d .
C8 C 0.90637(14) 0.36010(13) 0.32481(10) 0.0310(6) Uani 1 1 d .
H8 H 0.8915 0.3970 0.3430 0.037 Uiso 1 1 calc R
C9 C 0.93184(14) 0.36048(13) 0.27953(10) 0.0284(6) Uani 1 1 d .
H9 H 0.9382 0.3978 0.2595 0.034 Uiso 1 1 calc R
C10 C 1.04957(16) 0.00875(14) 0.20114(10) 0.0350(7) Uani 1 1 d .
H10 H 1.0348 0.0333 0.1737 0.042 Uiso 1 1 calc R
C11 C 1.09817(15) -0.06697(14) 0.24507(11) 0.0348(7) Uani 1 1 d .
H11 H 1.1231 -0.1046 0.2553 0.042 Uiso 1 1 calc R
C12 C 1.06627(15) -0.02286(14) 0.27365(11) 0.0351(7) Uani 1 1 d .
H12 H 1.0653 -0.0246 0.3081 0.042 Uiso 1 1 calc R
C13 C 1.20963(14) 0.17148(14) 0.23771(10) 0.0325(6) Uani 1 1 d .
C14 C 1.25859(18) 0.22012(18) 0.26216(15) 0.0620(11) Uani 1 1 d .
H14A H 1.2732 0.2532 0.2385 0.093 Uiso 1 1 calc R
H14B H 1.2997 0.1970 0.2745 0.093 Uiso 1 1 calc R
H14C H 1.2343 0.2414 0.2892 0.093 Uiso 1 1 calc R
C15 C 1.24700(18) 0.13896(17) 0.19526(12) 0.0502(9) Uani 1 1 d .
H15A H 1.2634 0.1725 0.1726 0.075 Uiso 1 1 calc R
H15B H 1.2147 0.1095 0.1785 0.075 Uiso 1 1 calc R
H15C H 1.2870 0.1140 0.2074 0.075 Uiso 1 1 calc R
C16 C 1.18644(18) 0.11967(19) 0.27306(15) 0.0613(11) Uani 1 1 d .
H16A H 1.1624 0.1403 0.3005 0.092 Uiso 1 1 calc R
H16B H 1.2273 0.0957 0.2850 0.092 Uiso 1 1 calc R
H16C H 1.1546 0.0893 0.2567 0.092 Uiso 1 1 calc R
C17 C 0.82794(14) 0.07666(13) 0.17107(10) 0.0297(6) Uani 1 1 d .
C18 C 0.85244(18) 0.03822(15) 0.12663(11) 0.0445(8) Uani 1 1 d .
H18A H 0.8424 0.0633 0.0971 0.067 Uiso 1 1 calc R
H18B H 0.8279 -0.0037 0.1253 0.067 Uiso 1 1 calc R
H18C H 0.9028 0.0305 0.1290 0.067 Uiso 1 1 calc R
C19 C 0.84653(17) 0.03925(15) 0.21706(11) 0.0418(7) Uani 1 1 d .
H19A H 0.8297 0.0634 0.2455 0.063 Uiso 1 1 calc R
H19B H 0.8973 0.0342 0.2191 0.063 Uiso 1 1 calc R
H19C H 0.8246 -0.0040 0.2162 0.063 Uiso 1 1 calc R
C20 C 0.74948(16) 0.08748(15) 0.16882(13) 0.0457(8) Uani 1 1 d .
H20A H 0.7352 0.1162 0.1955 0.069 Uiso 1 1 calc R
H20B H 0.7254 0.0454 0.1718 0.069 Uiso 1 1 calc R
H20C H 0.7373 0.1078 0.1377 0.069 Uiso 1 1 calc R
C21 C 0.87723(15) 0.27469(14) 0.38814(10) 0.0338(6) Uani 1 1 d .
C22 C 0.9311(2) 0.2877(3) 0.42701(14) 0.0915(17) Uani 1 1 d .
H22A H 0.9428 0.3343 0.4272 0.137 Uiso 1 1 calc R
H22B H 0.9732 0.2621 0.4203 0.137 Uiso 1 1 calc R
H22C H 0.9122 0.2752 0.4588 0.137 Uiso 1 1 calc R
C23 C 0.8591(3) 0.20358(18) 0.38675(15) 0.0849(16) Uani 1 1 d .
H23A H 0.9012 0.1780 0.3800 0.127 Uiso 1 1 calc R
H23B H 0.8246 0.1958 0.3612 0.127 Uiso 1 1 calc R
H23C H 0.8397 0.1904 0.4182 0.127 Uiso 1 1 calc R
C24 C 0.8128(2) 0.3142(2) 0.39936(14) 0.0713(13) Uani 1 1 d .
H24A H 0.8253 0.3605 0.4022 0.107 Uiso 1 1 calc R
H24B H 0.7924 0.2991 0.4300 0.107 Uiso 1 1 calc R
H24C H 0.7787 0.3087 0.3731 0.107 Uiso 1 1 calc R
C25 C 1.11609(16) -0.07858(14) 0.15359(11) 0.0381(7) Uani 1 1 d .
C26 C 1.1133(2) -0.15181(16) 0.15997(15) 0.0654(11) Uani 1 1 d .
H26A H 1.0651 -0.1653 0.1664 0.098 Uiso 1 1 calc R
H26B H 1.1431 -0.1646 0.1873 0.098 Uiso 1 1 calc R
H26C H 1.1300 -0.1731 0.1303 0.098 Uiso 1 1 calc R
C27 C 1.0694(2) -0.05937(19) 0.11044(12) 0.0581(10) Uani 1 1 d .
H27A H 1.0714 -0.0119 0.1057 0.087 Uiso 1 1 calc R
H27B H 1.0212 -0.0725 0.1171 0.087 Uiso 1 1 calc R
H27C H 1.0859 -0.0814 0.0810 0.087 Uiso 1 1 calc R
C28 C 1.18954(18) -0.0546(2) 0.14551(15) 0.0632(11) Uani 1 1 d .
H28A H 1.1888 -0.0075 0.1390 0.095 Uiso 1 1 calc R
H28B H 1.2100 -0.0776 0.1177 0.095 Uiso 1 1 calc R
H28C H 1.2176 -0.0631 0.1746 0.095 Uiso 1 1 calc R
C29 C 0.9907(2) -0.06150(15) 0.40191(12) 0.0505(9) Uani 1 1 d .
H29A H 1.0161 -0.0770 0.3732 0.076 Uiso 1 1 calc R
H29B H 0.9547 -0.0935 0.4107 0.076 Uiso 1 1 calc R
H29C H 1.0233 -0.0561 0.4290 0.076 Uiso 1 1 calc R
C30 C 0.89125(17) 0.03715(16) 0.44190(12) 0.0457(8) Uani 1 1 d .
H30A H 0.8626 0.0758 0.4351 0.069 Uiso 1 1 calc R
H30B H 0.9206 0.0455 0.4704 0.069 Uiso 1 1 calc R
H30C H 0.8609 -0.0004 0.4483 0.069 Uiso 1 1 calc R
C31 C 0.88501(19) 0.0035(2) 0.33696(13) 0.0589(10) Uani 1 1 d .
H31A H 0.8592 0.0437 0.3297 0.088 Uiso 1 1 calc R
H31B H 0.8521 -0.0308 0.3466 0.088 Uiso 1 1 calc R
H31C H 0.9107 -0.0105 0.3080 0.088 Uiso 1 1 calc R
C32 C 1.15159(17) 0.05169(17) 0.40028(14) 0.0511(9) Uani 1 1 d .
H32A H 1.1675 0.0506 0.3664 0.077 Uiso 1 1 calc R
H32B H 1.1402 0.0073 0.4109 0.077 Uiso 1 1 calc R
H32C H 1.1887 0.0695 0.4209 0.077 Uiso 1 1 calc R
C33 C 1.0549(2) 0.11176(19) 0.47214(11) 0.0560(10) Uani 1 1 d .
H33A H 1.0169 0.1429 0.4778 0.084 Uiso 1 1 calc R
H33B H 1.0972 0.1272 0.4885 0.084 Uiso 1 1 calc R
H33C H 1.0418 0.0689 0.4851 0.084 Uiso 1 1 calc R
C34 C 1.10029(17) 0.18931(15) 0.38596(12) 0.0429(8) Uani 1 1 d .
H34A H 1.1005 0.1921 0.3504 0.064 Uiso 1 1 calc R
H34B H 1.1473 0.1980 0.3983 0.064 Uiso 1 1 calc R
H34C H 1.0678 0.2218 0.3992 0.064 Uiso 1 1 calc R
C35 C 0.63517(19) 0.1715(2) 0.04730(13) 0.0603(10) Uani 1 1 d .
H35A H 0.6325 0.1361 0.0712 0.090 Uiso 1 1 calc R
H35B H 0.6046 0.1614 0.0198 0.090 Uiso 1 1 calc R
H35C H 0.6203 0.2126 0.0624 0.090 Uiso 1 1 calc R
C36 C 0.70850(17) 0.17809(17) 0.02986(11) 0.0422(8) Uani 1 1 d .
C37 C 0.74661(19) 0.12283(18) 0.01668(11) 0.0491(8) Uani 1 1 d .
H37 H 0.7254 0.0810 0.0192 0.059 Uiso 1 1 calc R
C38 C 0.8138(2) 0.1275(2) 0.00022(12) 0.0577(10) Uani 1 1 d .
H38 H 0.8387 0.0890 -0.0083 0.069 Uiso 1 1 calc R
C39 C 0.8453(2) 0.1869(2) -0.00411(14) 0.0686(12) Uani 1 1 d .
H39 H 0.8918 0.1900 -0.0159 0.082 Uiso 1 1 calc R
C40 C 0.8095(2) 0.2424(2) 0.00871(15) 0.0707(12) Uani 1 1 d .
H40 H 0.8312 0.2840 0.0059 0.085 Uiso 1 1 calc R
C41 C 0.7410(2) 0.23771(18) 0.02595(13) 0.0557(9) Uani 1 1 d .
H41 H 0.7167 0.2762 0.0351 0.067 Uiso 1 1 calc R
C42 C 0.2122(3) 0.0665(3) 0.0222(3) 0.161(4) Uani 1 1 d .
H42A H 0.2135 0.0190 0.0181 0.242 Uiso 1 1 calc R
H42B H 0.2467 0.0796 0.0467 0.242 Uiso 1 1 calc R
H42C H 0.2232 0.0877 -0.0088 0.242 Uiso 1 1 calc R
C43 C 0.1423(2) 0.0865(2) 0.03815(18) 0.0708(12) Uani 1 1 d .
C44 C 0.0837(3) 0.0688(2) 0.01199(16) 0.0791(14) Uani 1 1 d .
H44 H 0.0894 0.0436 -0.0167 0.095 Uiso 1 1 calc R
C45 C 0.0200(3) 0.0859(3) 0.0255(2) 0.0889(16) Uani 1 1 d .
H45 H -0.0190 0.0726 0.0066 0.107 Uiso 1 1 calc R
C46 C 0.0098(3) 0.1225(3) 0.0666(3) 0.1007(19) Uani 1 1 d .
H46 H -0.0359 0.1356 0.0757 0.121 Uiso 1 1 calc R
C47 C 0.0649(4) 0.1399(2) 0.09388(19) 0.100(2) Uani 1 1 d .
H47 H 0.0580 0.1641 0.1230 0.120 Uiso 1 1 calc R
C48 C 0.1322(2) 0.1225(2) 0.07943(16) 0.0679(12) Uani 1 1 d .
H48 H 0.1712 0.1357 0.0984 0.081 Uiso 1 1 calc R

loop_
_atom_site_aniso_label
_atom_site_aniso_U_11
_atom_site_aniso_U_22
_atom_site_aniso_U_33
_atom_site_aniso_U_23
_atom_site_aniso_U_13
_atom_site_aniso_U_12
Sr 0.02263(11) 0.02173(11) 0.02095(11) 0.00126(10) -0.00005(10) 0.00231(10)
Si1 0.0347(4) 0.0350(4) 0.0257(4) 0.0036(3) -0.0002(3) -0.0036(4)
Si2 0.0316(4) 0.0319(4) 0.0259(4) 0.0024(3) -0.0012(3) -0.0003(3)
B1 0.0236(15) 0.0228(14) 0.0261(15) 0.0044(12) 0.0002(12) 0.0019(11)
N1 0.0202(11) 0.0300(12) 0.0331(13) -0.0003(10) 0.0026(9) -0.0019(9)
N2 0.0233(11) 0.0238(11) 0.0248(11) -0.0004(9) 0.0007(9) -0.0037(9)
N3 0.0255(12) 0.0275(12) 0.0261(11) 0.0000(9) -0.0027(9) 0.0001(9)
N4 0.0228(11) 0.0255(11) 0.0228(11) 0.0014(9) -0.0004(9) 0.0029(9)
N5 0.0277(12) 0.0252(11) 0.0255(11) -0.0021(9) 0.0015(9) 0.0052(9)
N6 0.0218(11) 0.0231(11) 0.0268(11) 0.0005(9) -0.0008(9) 0.0026(9)
N7 0.0313(13) 0.0282(12) 0.0243(11) 0.0040(9) 0.0003(9) 0.0029(10)
N8 0.0424(15) 0.0325(13) 0.0314(13) -0.0059(10) -0.0005(11) 0.0065(11)
N9 0.0296(13) 0.0276(12) 0.0341(13) -0.0034(10) 0.0012(10) 0.0008(10)
C1 0.0200(13) 0.0309(14) 0.0272(14) 0.0012(11) 0.0001(11) -0.0002(11)
C2 0.0272(15) 0.0323(15) 0.0386(16) 0.0021(13) 0.0086(12) -0.0057(12)
C3 0.0310(15) 0.0274(14) 0.0329(15) 0.0033(12) 0.0062(12) -0.0025(12)
C4 0.0226(13) 0.0272(13) 0.0245(13) -0.0002(11) -0.0008(11) 0.0007(11)
C5 0.0296(15) 0.0362(16) 0.0255(14) 0.0030(12) -0.0077(12) 0.0021(12)
C6 0.0314(15) 0.0303(14) 0.0245(13) 0.0058(11) -0.0028(11) 0.0030(12)
C7 0.0214(13) 0.0268(13) 0.0263(13) -0.0001(11) -0.0018(10) 0.0026(11)
C8 0.0329(15) 0.0208(13) 0.0393(16) -0.0042(12) 0.0010(12) 0.0047(12)
C9 0.0268(14) 0.0223(13) 0.0361(16) -0.0011(11) 0.0009(11) 0.0015(11)
C10 0.0391(17) 0.0311(15) 0.0348(16) -0.0008(12) -0.0028(13) 0.0060(13)
C11 0.0358(16) 0.0307(15) 0.0380(16) 0.0027(13) -0.0040(13) 0.0050(12)
C12 0.0366(17) 0.0365(16) 0.0323(15) 0.0009(13) -0.0034(13) 0.0004(13)
C13 0.0192(14) 0.0406(16) 0.0377(16) 0.0001(13) 0.0008(12) 0.0046(12)
C14 0.0374(19) 0.064(2) 0.085(3) -0.025(2) -0.0262(19) 0.0125(18)
C15 0.0456(19) 0.054(2) 0.051(2) -0.0081(17) 0.0046(16) 0.0193(17)
C16 0.0329(18) 0.078(3) 0.073(3) 0.036(2) 0.0049(17) 0.0184(18)
C17 0.0294(15) 0.0285(14) 0.0311(15) -0.0018(11) -0.0049(12) -0.0011(12)
C18 0.057(2) 0.0335(16) 0.0430(18) -0.0070(14) -0.0070(16) 0.0044(15)
C19 0.0470(19) 0.0365(16) 0.0420(18) 0.0066(14) -0.0053(15) -0.0096(14)
C20 0.0320(17) 0.0382(17) 0.067(2) -0.0027(16) -0.0050(16) -0.0066(14)
C21 0.0380(16) 0.0379(16) 0.0255(14) 0.0011(12) 0.0075(12) 0.0078(13)
C22 0.071(3) 0.171(5) 0.033(2) 0.016(3) -0.009(2) -0.008(3)
C23 0.150(5) 0.046(2) 0.058(3) 0.0028(19) 0.059(3) -0.015(3)
C24 0.068(3) 0.083(3) 0.063(2) 0.029(2) 0.039(2) 0.040(2)
C25 0.0392(17) 0.0341(16) 0.0409(18) -0.0099(13) 0.0137(14) -0.0026(13)
C26 0.091(3) 0.0375(19) 0.068(3) -0.0125(17) 0.026(2) 0.0078(19)
C27 0.067(3) 0.073(3) 0.0342(18) -0.0151(17) 0.0058(17) 0.000(2)
C28 0.042(2) 0.074(3) 0.074(3) -0.025(2) 0.0243(19) -0.0108(19)
C29 0.080(3) 0.0340(16) 0.0379(17) 0.0045(13) 0.0124(17) 0.0002(17)
C30 0.0420(19) 0.051(2) 0.0445(19) 0.0082(15) 0.0134(15) -0.0009(15)
C31 0.051(2) 0.082(3) 0.044(2) 0.0035(19) -0.0083(17) -0.022(2)
C32 0.0381(19) 0.052(2) 0.063(2) 0.0129(17) -0.0094(17) 0.0078(16)
C33 0.066(2) 0.072(2) 0.0295(17) -0.0015(16) -0.0024(16) -0.021(2)
C34 0.0429(19) 0.0380(17) 0.0476(19) 0.0001(14) 0.0071(15) -0.0057(14)
C35 0.049(2) 0.084(3) 0.048(2) -0.005(2) -0.0009(17) -0.005(2)
C36 0.0426(19) 0.057(2) 0.0266(15) 0.0026(14) -0.0046(13) -0.0016(16)
C37 0.054(2) 0.060(2) 0.0330(17) -0.0053(15) -0.0051(15) -0.0024(18)
C38 0.056(2) 0.076(3) 0.041(2) -0.0008(19) 0.0027(17) 0.007(2)
C39 0.051(2) 0.105(4) 0.051(2) 0.024(2) 0.0059(18) 0.003(2)
C40 0.073(3) 0.075(3) 0.064(3) 0.031(2) -0.010(2) -0.026(2)
C41 0.064(3) 0.051(2) 0.052(2) 0.0103(17) -0.0081(19) 0.0013(19)
C42 0.111(5) 0.116(5) 0.257(9) 0.099(5) 0.095(6) 0.057(4)
C43 0.076(3) 0.054(2) 0.083(3) 0.025(2) 0.023(3) 0.014(2)
C44 0.125(5) 0.063(3) 0.050(2) 0.015(2) -0.015(3) -0.024(3)
C45 0.071(3) 0.082(4) 0.114(4) 0.016(3) -0.029(3) -0.005(3)
C46 0.074(4) 0.069(3) 0.160(6) 0.024(4) 0.036(4) 0.009(3)
C47 0.168(6) 0.058(3) 0.073(3) -0.011(2) 0.046(4) -0.037(4)
C48 0.072(3) 0.066(3) 0.066(3) 0.012(2) -0.013(2) -0.026(2)

loop_
_atom_type_symbol
_atom_type_description
_atom_type_scat_dispersion_real
_atom_type_scat_dispersion_imag
_atom_type_scat_source
C C 0.0033 0.0016 'International Tables Vol C Tables 4.2.6.8 and 6.1.1.4'
H H 0.0000 0.0000 'International Tables Vol C Tables 4.2.6.8 and 6.1.1.4'
N N 0.0061 0.0033 'International Tables Vol C Tables 4.2.6.8 and 6.1.1.4'
Si Si 0.0817 0.0704 'International Tables Vol C Tables 4.2.6.8 and 6.1.1.4'
Sr Sr -1.5307 3.2498 'International Tables Vol C Tables 4.2.6.8 and 6.1.1.4'
B B 0.0013 0.0007 'International Tables Vol C Tables 4.2.6.8 and 6.1.1.4'

loop_
_geom_angle_atom_site_label_1
_geom_angle_atom_site_label_2
_geom_angle_atom_site_label_3
_geom_angle
N7 Sr N8 89.69(7)
N7 Sr C7 107.33(7)
N8 Sr C7 162.96(7)
N7 Sr C1 127.71(7)
N8 Sr C1 90.28(8)
C7 Sr C1 80.10(8)
N7 Sr C4 153.40(7)
N8 Sr C4 91.08(7)
C7 Sr C4 73.37(7)
C1 Sr C4 78.88(7)
N7 Sr Si2 24.29(5)
N8 Sr Si2 95.93(5)
C7 Sr Si2 100.01(5)
C1 Sr Si2 104.08(5)
C4 Sr Si2 172.34(5)
N7 Sr Si1 24.06(5)
N8 Sr Si1 82.76(5)
C7 Sr Si1 112.43(6)
C1 Sr Si1 150.09(5)
C4 Sr Si1 130.08(5)
Si2 Sr Si1 48.351(18)
N7 Si1 C29 114.86(14)
N7 Si1 C31 109.46(14)
C29 Si1 C31 106.42(18)
N7 Si1 C30 115.71(13)
C29 Si1 C30 105.16(15)
C31 Si1 C30 104.36(17)
N7 Si1 Sr 37.94(7)
C29 Si1 Sr 128.60(11)
C31 Si1 Sr 71.54(12)
C30 Si1 Sr 125.50(11)
N7 Si2 C33 115.41(14)
N7 Si2 C32 114.18(14)
C33 Si2 C32 104.75(18)
N7 Si2 C34 110.82(13)
C33 Si2 C34 104.81(16)
C32 Si2 C34 105.99(15)
N7 Si2 Sr 38.59(7)
C33 Si2 Sr 140.77(13)
C32 Si2 Sr 113.10(12)
C34 Si2 Sr 74.84(11)
N4 B1 N2 110.9(2)
N4 B1 N6 112.1(2)
N2 B1 N6 113.2(2)
N4 B1 H1 106.7
N2 B1 H1 106.7
N6 B1 H1 106.7
C1 N1 C2 111.3(2)
C1 N1 C13 126.8(2)
C2 N1 C13 121.4(2)
C1 N2 C3 110.8(2)
C1 N2 B1 128.7(2)
C3 N2 B1 120.5(2)
C4 N3 C5 111.2(2)
C4 N3 C17 127.1(2)
C5 N3 C17 121.7(2)
C4 N4 C6 110.5(2)
C4 N4 B1 128.5(2)
C6 N4 B1 120.9(2)
C7 N5 C8 111.2(2)
C7 N5 C21 125.6(2)
C8 N5 C21 123.1(2)
C7 N6 C9 110.6(2)
C7 N6 B1 128.4(2)
C9 N6 B1 120.7(2)
Si2 N7 Si1 124.85(13)
Si2 N7 Sr 117.12(11)
Si1 N7 Sr 118.00(11)
C10 N8 C12 104.3(2)
C10 N8 Sr 134.56(19)
C12 N8 Sr 119.80(18)
C10 N9 C11 105.6(2)
C10 N9 C25 128.5(2)
C11 N9 C25 125.8(2)
N2 C1 N1 103.5(2)
N2 C1 Sr 111.21(16)
N1 C1 Sr 143.50(18)
C3 C2 N1 106.5(2)
C3 C2 H2 126.8
N1 C2 H2 126.8
C2 C3 N2 107.9(2)
C2 C3 H3 126.0
N2 C3 H3 126.0
N4 C4 N3 103.9(2)
N4 C4 Sr 110.90(16)
N3 C4 Sr 145.06(17)
C6 C5 N3 106.5(2)
C6 C5 H5 126.8
N3 C5 H5 126.8
C5 C6 N4 108.0(2)
C5 C6 H6 126.0
N4 C6 H6 126.0
N5 C7 N6 103.7(2)
N5 C7 Sr 143.75(18)
N6 C7 Sr 110.93(16)
C9 C8 N5 107.0(2)
C9 C8 H8 126.5
N5 C8 H8 126.5
C8 C9 N6 107.5(2)
C8 C9 H9 126.3
N6 C9 H9 126.3
N8 C10 N9 113.0(3)
N8 C10 H10 123.5
N9 C10 H10 123.5
C12 C11 N9 106.4(2)
C12 C11 H11 126.8
N9 C11 H11 126.8
C11 C12 N8 110.7(3)
C11 C12 H12 124.6
N8 C12 H12 124.6
N1 C13 C16 110.6(2)
N1 C13 C15 109.4(2)
C16 C13 C15 109.1(3)
N1 C13 C14 107.4(2)
C16 C13 C14 110.8(3)
C15 C13 C14 109.5(3)
C13 C14 H14A 109.5
C13 C14 H14B 109.5
H14A C14 H14B 109.5
C13 C14 H14C 109.5
H14A C14 H14C 109.5
H14B C14 H14C 109.5
C13 C15 H15A 109.5
C13 C15 H15B 109.5
H15A C15 H15B 109.5
C13 C15 H15C 109.5
H15A C15 H15C 109.5
H15B C15 H15C 109.5
C13 C16 H16A 109.5
C13 C16 H16B 109.5
H16A C16 H16B 109.5
C13 C16 H16C 109.5
H16A C16 H16C 109.5
H16B C16 H16C 109.5
N3 C17 C20 108.5(2)
N3 C17 C19 109.6(2)
C20 C17 C19 109.8(3)
N3 C17 C18 109.2(2)
C20 C17 C18 110.2(3)
C19 C17 C18 109.6(2)
C17 C18 H18A 109.5
C17 C18 H18B 109.5
H18A C18 H18B 109.5
C17 C18 H18C 109.5
H18A C18 H18C 109.5
H18B C18 H18C 109.5
C17 C19 H19A 109.5
C17 C19 H19B 109.5
H19A C19 H19B 109.5
C17 C19 H19C 109.5
H19A C19 H19C 109.5
H19B C19 H19C 109.5
C17 C20 H20A 109.5
C17 C20 H20B 109.5
H20A C20 H20B 109.5
C17 C20 H20C 109.5
H20A C20 H20C 109.5
H20B C20 H20C 109.5
N5 C21 C23 110.0(2)
N5 C21 C24 109.1(2)
C23 C21 C24 109.7(3)
N5 C21 C22 109.0(3)
C23 C21 C22 110.4(4)
C24 C21 C22 108.6(3)
C21 C22 H22A 109.5
C21 C22 H22B 109.5
H22A C22 H22B 109.5
C21 C22 H22C 109.5
H22A C22 H22C 109.5
H22B C22 H22C 109.5
C21 C23 H23A 109.5
C21 C23 H23B 109.5
H23A C23 H23B 109.5
C21 C23 H23C 109.5
H23A C23 H23C 109.5
H23B C23 H23C 109.5
C21 C24 H24A 109.5
C21 C24 H24B 109.5
H24A C24 H24B 109.5
C21 C24 H24C 109.5
H24A C24 H24C 109.5
H24B C24 H24C 109.5
N9 C25 C28 108.8(3)
N9 C25 C26 109.1(3)
C28 C25 C26 111.9(3)
N9 C25 C27 107.8(2)
C28 C25 C27 110.3(3)
C26 C25 C27 108.8(3)
C25 C26 H26A 109.5
C25 C26 H26B 109.5
H26A C26 H26B 109.5
C25 C26 H26C 109.5
H26A C26 H26C 109.5
H26B C26 H26C 109.5
C25 C27 H27A 109.5
C25 C27 H27B 109.5
H27A C27 H27B 109.5
C25 C27 H27C 109.5
H27A C27 H27C 109.5
H27B C27 H27C 109.5
C25 C28 H28A 109.5
C25 C28 H28B 109.5
H28A C28 H28B 109.5
C25 C28 H28C 109.5
H28A C28 H28C 109.5
H28B C28 H28C 109.5
Si1 C29 H29A 109.5
Si1 C29 H29B 109.5
H29A C29 H29B 109.5
Si1 C29 H29C 109.5
H29A C29 H29C 109.5
H29B C29 H29C 109.5
Si1 C30 H30A 109.5
Si1 C30 H30B 109.5
H30A C30 H30B 109.5
Si1 C30 H30C 109.5
H30A C30 H30C 109.5
H30B C30 H30C 109.5
Si1 C31 H31A 109.5
Si1 C31 H31B 109.5
H31A C31 H31B 109.5
Si1 C31 H31C 109.5
H31A C31 H31C 109.5
H31B C31 H31C 109.5
Si2 C32 H32A 109.5
Si2 C32 H32B 109.5
H32A C32 H32B 109.5
Si2 C32 H32C 109.5
H32A C32 H32C 109.5
H32B C32 H32C 109.5
Si2 C33 H33A 109.5
Si2 C33 H33B 109.5
H33A C33 H33B 109.5
Si2 C33 H33C 109.5
H33A C33 H33C 109.5
H33B C33 H33C 109.5
Si2 C34 H34A 109.5
Si2 C34 H34B 109.5
H34A C34 H34B 109.5
Si2 C34 H34C 109.5
H34A C34 H34C 109.5
H34B C34 H34C 109.5
C36 C35 H35A 109.5
C36 C35 H35B 109.5
H35A C35 H35B 109.5
C36 C35 H35C 109.5
H35A C35 H35C 109.5
H35B C35 H35C 109.5
C41 C36 C37 117.5(3)
C41 C36 C35 122.2(3)
C37 C36 C35 120.3(3)
C38 C37 C36 121.5(4)
C38 C37 H37 119.2
C36 C37 H37 119.2
C39 C38 C37 120.5(4)
C39 C38 H38 119.7
C37 C38 H38 119.7
C38 C39 C40 119.6(4)
C38 C39 H39 120.2
C40 C39 H39 120.2
C39 C40 C41 119.9(4)
C39 C40 H40 120.0
C41 C40 H40 120.0
C36 C41 C40 120.9(4)
C36 C41 H41 119.5
C40 C41 H41 119.5
C43 C42 H42A 109.5
C43 C42 H42B 109.5
H42A C42 H42B 109.5
C43 C42 H42C 109.5
H42A C42 H42C 109.5
H42B C42 H42C 109.5
C48 C43 C44 117.3(4)
C48 C43 C42 121.8(6)
C44 C43 C42 120.9(6)
C45 C44 C43 122.3(5)
C45 C44 H44 118.9
C43 C44 H44 118.9
C44 C45 C46 120.5(5)
C44 C45 H45 119.8
C46 C45 H45 119.8
C47 C46 C45 119.7(5)
C47 C46 H46 120.2
C45 C46 H46 120.2
C46 C47 C48 119.9(5)
C46 C47 H47 120.1
C48 C47 H47 120.1
C43 C48 C47 120.3(4)
C43 C48 H48 119.8
C47 C48 H48 119.8

loop_
_geom_bond_atom_site_label_1
_geom_bond_atom_site_label_2
_geom_bond_distance
Sr N7 2.546(2)
Sr N8 2.666(2)
Sr C7 2.749(3)
Sr C1 2.776(3)
Sr C4 2.811(3)
Sr Si2 3.6335(8)
Sr Si1 3.6568(8)
Si1 N7 1.689(2)
Si1 C29 1.878(3)
Si1 C31 1.881(3)
Si1 C30 1.881(3)
Si2 N7 1.680(2)
Si2 C33 1.878(3)
Si2 C32 1.879(3)
Si2 C34 1.888(3)
B1 N4 1.554(4)
B1 N2 1.555(3)
B1 N6 1.557(4)
B1 H1 1.0000
N1 C1 1.373(3)
N1 C2 1.381(3)
N1 C13 1.490(3)
N2 C1 1.372(3)
N2 C3 1.374(3)
N3 C4 1.374(3)
N3 C5 1.393(3)
N3 C17 1.485(3)
N4 C4 1.370(3)
N4 C6 1.390(3)
N5 C7 1.369(3)
N5 C8 1.383(3)
N5 C21 1.495(3)
N6 C7 1.375(3)
N6 C9 1.384(3)
N8 C10 1.313(4)
N8 C12 1.375(4)
N9 C10 1.349(3)
N9 C11 1.380(4)
N9 C25 1.487(4)
C2 C3 1.341(4)
C2 H2 0.9500
C3 H3 0.9500
C5 C6 1.337(4)
C5 H5 0.9500
C6 H6 0.9500
C8 C9 1.339(4)
C8 H8 0.9500
C9 H9 0.9500
C10 H10 0.9500
C11 C12 1.344(4)
C11 H11 0.9500
C12 H12 0.9500
C13 C16 1.506(4)
C13 C15 1.523(4)
C13 C14 1.524(4)
C14 H14A 0.9800
C14 H14B 0.9800
C14 H14C 0.9800
C15 H15A 0.9800
C15 H15B 0.9800
C15 H15C 0.9800
C16 H16A 0.9800
C16 H16B 0.9800
C16 H16C 0.9800
C17 C20 1.521(4)
C17 C19 1.522(4)
C17 C18 1.528(4)
C18 H18A 0.9800
C18 H18B 0.9800
C18 H18C 0.9800
C19 H19A 0.9800
C19 H19B 0.9800
C19 H19C 0.9800
C20 H20A 0.9800
C20 H20B 0.9800
C20 H20C 0.9800
C21 C23 1.496(5)
C21 C24 1.508(4)
C21 C22 1.510(5)
C22 H22A 0.9800
C22 H22B 0.9800
C22 H22C 0.9800
C23 H23A 0.9800
C23 H23B 0.9800
C23 H23C 0.9800
C24 H24A 0.9800
C24 H24B 0.9800
C24 H24C 0.9800
C25 C28 1.507(4)
C25 C26 1.509(4)
C25 C27 1.538(5)
C26 H26A 0.9800
C26 H26B 0.9800
C26 H26C 0.9800
C27 H27A 0.9800
C27 H27B 0.9800
C27 H27C 0.9800
C28 H28A 0.9800
C28 H28B 0.9800
C28 H28C 0.9800
C29 H29A 0.9800
C29 H29B 0.9800
C29 H29C 0.9800
C30 H30A 0.9800
C30 H30B 0.9800
C30 H30C 0.9800
C31 H31A 0.9800
C31 H31B 0.9800
C31 H31C 0.9800
C32 H32A 0.9800
C32 H32B 0.9800
C32 H32C 0.9800
C33 H33A 0.9800
C33 H33B 0.9800
C33 H33C 0.9800
C34 H34A 0.9800
C34 H34B 0.9800
C34 H34C 0.9800
C35 C36 1.491(5)
C35 H35A 0.9800
C35 H35B 0.9800
C35 H35C 0.9800
C36 C41 1.374(5)
C36 C37 1.394(5)
C37 C38 1.368(5)
C37 H37 0.9500
C38 C39 1.363(6)
C38 H38 0.9500
C39 C40 1.373(6)
C39 H39 0.9500
C40 C41 1.398(6)
C40 H40 0.9500
C41 H41 0.9500
C42 C43 1.469(6)
C42 H42A 0.9800
C42 H42B 0.9800
C42 H42C 0.9800
C43 C48 1.368(6)
C43 C44 1.381(6)
C44 C45 1.324(7)
C44 H44 0.9500
C45 C46 1.370(8)
C45 H45 0.9500
C46 C47 1.343(8)
C46 H46 0.9500
C47 C48 1.396(7)
C47 H47 0.9500
C48 H48 0.9500
